data_4512471
loop_
_publ_author_name
'Rousseau, Guillaume'
'Rodriguez-Albelo, Luisa Marleny'
'Salomon, William'
'Mialane, Pierre'
'Marrot, J\'er\^ome'
'Doungmene, Floriant'
'Mbomekall\'e, Isra\"el-Martyr'
'de Oliveira, Pedro'
'Dolbecq, Anne'

_publ_section_title
;
 Tuning the Dimensionality of Polyoxometalate-Based Materials by Using a
 Mixture of Ligands
;
_journal_issue 1
_journal_name_full 'Crystal Growth &amp; Design'
_journal_page_first 449
_journal_paper_doi 10.1021/cg501524a
_journal_volume 15
_journal_year 2015
_chemical_formula_sum 'C60 H98 Mo12 N8 O43 P Zn4'
_chemical_formula_weight 3063.19
_chemical_name_systematic
;
 ?
;
_space_group_IT_number 56
_symmetry_cell_setting orthorhombic
_symmetry_space_group_name_Hall '-P 2ab 2ac'
_symmetry_space_group_name_H-M 'P c c n'
_atom_sites_solution_hydrogens geom
_atom_sites_solution_primary direct
_atom_sites_solution_secondary difmap
_audit_creation_method SHELXL-97
_cell_angle_alpha 90.00
_cell_angle_beta 90.00
_cell_angle_gamma 90.00
_cell_formula_units_Z 8
_cell_length_a 37.903(3)
_cell_length_b 20.7490(16)
_cell_length_c 24.389(2)
_cell_measurement_temperature 293(2)
_cell_measurement_theta_max 27.50
_cell_measurement_theta_min 1.12
_cell_volume 19181(3)
_computing_cell_refinement 'Bruker SMART'
_computing_data_collection 'Bruker SMART'
_computing_data_reduction 'Bruker SAINT'
_computing_molecular_graphics 'Bruker SHELXTL'
_computing_publication_material 'Bruker SHELXTL'
_computing_structure_refinement 'SHELXL-97 (Sheldrick, 1997)'
_computing_structure_solution 'SHELXS-97 (Sheldrick, 1990)'
_diffrn_ambient_temperature 293(2)
_diffrn_detector_area_resol_mean 512x512
_diffrn_measured_fraction_theta_full 1.000
_diffrn_measured_fraction_theta_max 1.000
_diffrn_measurement_device_type 'CCD area detector'
_diffrn_measurement_method 'phi and omega scans'
_diffrn_radiation_monochromator graphite
_diffrn_radiation_source 'fine-focus sealed tube'
_diffrn_radiation_type MoK\a
_diffrn_radiation_wavelength 0.71073
_diffrn_reflns_av_R_equivalents 0.1583
_diffrn_reflns_av_sigmaI/netI 0.1232
_diffrn_reflns_limit_h_max 49
_diffrn_reflns_limit_h_min -48
_diffrn_reflns_limit_k_max 26
_diffrn_reflns_limit_k_min -24
_diffrn_reflns_limit_l_max 31
_diffrn_reflns_limit_l_min -23
_diffrn_reflns_number 123046
_diffrn_reflns_theta_full 27.50
_diffrn_reflns_theta_max 27.50
_diffrn_reflns_theta_min 1.12
_exptl_absorpt_coefficient_mu 2.592
_exptl_absorpt_correction_T_max 0.8813
_exptl_absorpt_correction_T_min 0.5102
_exptl_absorpt_correction_type multi-scan
_exptl_absorpt_process_details 'G. M. Sheldrick, SADABS'
_exptl_crystal_colour black
_exptl_crystal_density_diffrn 2.122
_exptl_crystal_density_method 'not measured'
_exptl_crystal_description parallelepiped
_exptl_crystal_F_000 11808
_exptl_crystal_size_max 0.30
_exptl_crystal_size_mid 0.20
_exptl_crystal_size_min 0.05
_refine_diff_density_max 1.965
_refine_diff_density_min -1.562
_refine_diff_density_rms 0.237
_refine_ls_extinction_method none
_refine_ls_goodness_of_fit_ref 1.001
_refine_ls_hydrogen_treatment mixed
_refine_ls_matrix_type full
_refine_ls_number_parameters 1094
_refine_ls_number_reflns 22040
_refine_ls_number_restraints 2
_refine_ls_restrained_S_all 1.002
_refine_ls_R_factor_all 0.1792
_refine_ls_R_factor_gt 0.0695
_refine_ls_shift/su_max 0.017
_refine_ls_shift/su_mean 0.001
_refine_ls_structure_factor_coef Fsqd
_refine_ls_weighting_details 'calc w=1/[\s^2^(Fo^2^)+(0.0907P)^2^+0.0000P] where P=(Fo^2^+2Fc^2^)/3'
_refine_ls_weighting_scheme calc
_refine_ls_wR_factor_gt 0.1598
_refine_ls_wR_factor_ref 0.1941
_reflns_number_gt 10826
_reflns_number_total 22040
_reflns_threshold_expression >2\s(I)
_cod_data_source_file cg501524a_si_003.cif
_cod_data_source_block epsilon(bim)3(biphen)1/2
_cod_depositor_comments 'Adding full bibliography for 4512470--4512473.cif.'
_cod_original_sg_symbol_H-M Pccn
_cod_database_code 4512471

loop_
_symmetry_equiv_pos_as_xyz
'x, y, z'
'-x+1/2, -y+1/2, z'
'-x, y+1/2, -z+1/2'
'x+1/2, -y, -z+1/2'
'-x, -y, -z'
'x-1/2, y-1/2, -z'
'x, -y-1/2, z-1/2'
'-x-1/2, y, z-1/2'

loop_
_atom_site_label
_atom_site_type_symbol
_atom_site_fract_x
_atom_site_fract_y
_atom_site_fract_z
_atom_site_U_iso_or_equiv
_atom_site_adp_type
_atom_site_occupancy
_atom_site_symmetry_multiplicity
_atom_site_calc_flag
_atom_site_refinement_flags
_atom_site_disorder_group
Mo1 Mo 0.07461(2) 0.39470(4) 0.67503(4) 0.0282(2) Uani 1 1 d . .
Mo2 Mo 0.21666(2) 0.39927(4) 0.67438(4) 0.0307(2) Uani 1 1 d . .
Mo3 Mo 0.04401(2) 0.52897(4) 0.60748(4) 0.0299(2) Uani 1 1 d . .
Mo4 Mo 0.13350(2) 0.39392(4) 0.73202(3) 0.0275(2) Uani 1 1 d . .
Mo5 Mo 0.18776(2) 0.53744(4) 0.73728(4) 0.0308(2) Uani 1 1 d . .
Mo6 Mo 0.07713(2) 0.40227(4) 0.53271(4) 0.0296(2) Uani 1 1 d . .
Mo7 Mo 0.13804(2) 0.40524(4) 0.48060(4) 0.0331(2) Uani 1 1 d . .
Mo8 Mo 0.21939(2) 0.40471(4) 0.54300(4) 0.0333(2) Uani 1 1 d . .
Mo9 Mo 0.09191(2) 0.65521(4) 0.61302(4) 0.0328(2) Uani 1 1 d . .
Mo10 Mo 0.17021(2) 0.64859(4) 0.54241(4) 0.0341(2) Uani 1 1 d . .
Mo11 Mo 0.16889(2) 0.64298(4) 0.68557(4) 0.0335(2) Uani 1 1 d . .
Mo12 Mo 0.19148(2) 0.54755(5) 0.48547(4) 0.0341(2) Uani 1 1 d . .
Zn1 Zn 0.09195(3) 0.55393(6) 0.72818(5) 0.0316(3) Uani 1 1 d . .
Zn2 Zn 0.09562(3) 0.56435(6) 0.49206(5) 0.0330(3) Uani 1 1 d . .
Zn3 Zn 0.23583(3) 0.54756(6) 0.61279(5) 0.0359(3) Uani 1 1 d . .
Zn4 Zn 0.14967(3) 0.32170(6) 0.60372(5) 0.0344(3) Uani 1 1 d . .
P1 P 0.14306(6) 0.49648(12) 0.60858(10) 0.0204(5) Uani 1 1 d . .
O1 O 0.11961(16) 0.3483(3) 0.6650(3) 0.0273(15) Uani 1 1 d . .
O2 O 0.14179(18) 0.5810(3) 0.7296(3) 0.0346(17) Uani 1 1 d . .
O3 O 0.14568(16) 0.5897(3) 0.4912(3) 0.0304(16) Uani 1 1 d . .
O4 O 0.14305(15) 0.5706(3) 0.6113(2) 0.0252(14) Uani 1 1 d . .
O5 O 0.23384(17) 0.4537(3) 0.6114(3) 0.0323(16) Uani 1 1 d . .
O6 O 0.19718(17) 0.3590(3) 0.6073(3) 0.0330(16) Uani 1 1 d . .
O7 O 0.16178(15) 0.4696(3) 0.6605(2) 0.0231(14) Uani 1 1 d . .
O8 O 0.10027(17) 0.4689(3) 0.4873(3) 0.0313(16) Uani 1 1 d . .
O9 O 0.07293(18) 0.5881(3) 0.5624(3) 0.0365(17) Uani 1 1 d . .
O10 O 0.07071(17) 0.5841(3) 0.6598(3) 0.0340(17) Uani 1 1 d . .
O11 O 0.16293(17) 0.4739(3) 0.5558(3) 0.0310(16) Uani 1 1 d . .
O12 O 0.09583(16) 0.4584(3) 0.7248(3) 0.0308(16) Uani 1 1 d . .
O13 O 0.10480(15) 0.4700(3) 0.6062(2) 0.0229(14) Uani 1 1 d . .
O14 O 0.20902(18) 0.5872(3) 0.5522(3) 0.0346(17) Uani 1 1 d . .
O15 O 0.12167(17) 0.3528(3) 0.5428(3) 0.0307(16) Uani 1 1 d . .
O16 O 0.20840(17) 0.5827(3) 0.6752(3) 0.0346(17) Uani 1 1 d . .
O17 O 0.00384(19) 0.5649(4) 0.6069(3) 0.048(2) Uani 1 1 d . .
O18 O 0.2564(2) 0.3599(4) 0.5332(3) 0.050(2) Uani 1 1 d . .
O19 O 0.22286(18) 0.4681(3) 0.7187(3) 0.0365(17) Uani 1 1 d . .
O20 O 0.18217(17) 0.3605(3) 0.7142(3) 0.0336(17) Uani 1 1 d . .
O21 O 0.04038(17) 0.4682(3) 0.6601(3) 0.0344(17) Uani 1 1 d . .
O22 O 0.15907(17) 0.4658(3) 0.7753(3) 0.0335(16) Uani 1 1 d . .
O23 O 0.11997(19) 0.6776(3) 0.6702(3) 0.0363(17) Uani 1 1 d . .
O24 O 0.25286(18) 0.3532(3) 0.6861(3) 0.0427(19) Uani 1 1 d . .
O25 O 0.06109(17) 0.3653(3) 0.6018(3) 0.0330(17) Uani 1 1 d . .
O26 O 0.04277(16) 0.4742(3) 0.5483(3) 0.0294(15) Uani 1 1 d . .
O27 O 0.2063(2) 0.5694(4) 0.7925(3) 0.048(2) Uani 1 1 d . .
O28 O 0.0595(2) 0.7109(4) 0.6144(3) 0.050(2) Uani 1 1 d . .
O29 O 0.12113(18) 0.6814(3) 0.5580(3) 0.0381(18) Uani 1 1 d . .
O30 O 0.0674(2) 0.5670(4) 0.7967(3) 0.048(2) Uani 1 1 d . .
O31 O 0.18631(19) 0.3689(3) 0.4995(3) 0.0404(18) Uani 1 1 d . .
O32 O 0.18212(19) 0.6823(3) 0.6150(3) 0.0386(18) Uani 1 1 d . .
O33 O 0.05353(19) 0.3601(4) 0.4872(3) 0.047(2) Uani 1 1 d . .
O34 O 0.22668(17) 0.4784(3) 0.5046(3) 0.0363(17) Uani 1 1 d . .
O35 O 0.1860(2) 0.7078(4) 0.5030(3) 0.054(2) Uani 1 1 d . .
O36 O 0.1275(2) 0.3625(4) 0.4253(3) 0.051(2) Uani 1 1 d . .
O37 O 0.2124(2) 0.5848(4) 0.4340(3) 0.054(2) Uani 1 1 d . .
O38 O 0.16528(19) 0.4777(3) 0.4406(3) 0.0407(18) Uani 1 1 d . .
O39 O 0.04935(19) 0.3473(4) 0.7139(3) 0.048(2) Uani 1 1 d . .
O40 O 0.12220(19) 0.3456(3) 0.7836(3) 0.0434(19) Uani 1 1 d . .
O41 O 0.1838(2) 0.6983(4) 0.7291(3) 0.054(2) Uani 1 1 d . .
O42 O 0.1100(2) 0.5130(5) 0.8401(3) 0.061(2) Uani 1 1 d . .
C1 C 0.0800(3) 0.5379(6) 0.8375(5) 0.042(3) Uani 1 1 d . .
C2 C 0.0561(3) 0.5315(5) 0.8876(4) 0.039(3) Uani 1 1 d . .
C3 C 0.0208(3) 0.5418(8) 0.8823(5) 0.078(5) Uani 1 1 d . .
H3 H 0.0113 0.5572 0.8497 0.094 Uiso 1 1 calc R .
C4 C -0.0007(3) 0.5289(7) 0.9264(5) 0.070(4) Uani 1 1 d . .
H4 H -0.0248 0.5357 0.9227 0.084 Uiso 1 1 calc R .
C5 C 0.0120(3) 0.5061(5) 0.9765(4) 0.033(2) Uani 1 1 d . .
C6 C 0.0482(3) 0.4970(5) 0.9800(4) 0.040(3) Uani 1 1 d . .
H6 H 0.0580 0.4835 1.0130 0.048 Uiso 1 1 calc R .
C7 C 0.0698(3) 0.5075(5) 0.9355(4) 0.043(3) Uani 1 1 d . .
H7 H 0.0937 0.4983 0.9379 0.052 Uiso 1 1 calc R .
N1 N 0.2800(2) 0.5985(4) 0.6095(3) 0.034(2) Uani 1 1 d . .
N2 N 0.3103(2) 0.6900(4) 0.6110(4) 0.047(3) Uani 1 1 d . .
C8 C 0.2788(3) 0.6623(5) 0.6203(5) 0.043(3) Uani 1 1 d . .
C9 C 0.3331(3) 0.6431(6) 0.5942(5) 0.050(3) Uani 1 1 d . .
C10 C 0.3135(3) 0.5863(5) 0.5922(5) 0.040(3) Uani 1 1 d . .
C11 C 0.3291(3) 0.5297(6) 0.5730(7) 0.073(3) Uani 1 1 d . .
H11 H 0.3165 0.4913 0.5712 0.088 Uiso 1 1 calc R .
C12 C 0.3642(4) 0.5328(7) 0.5566(8) 0.099(6) Uani 1 1 d . .
H12 H 0.3752 0.4957 0.5437 0.118 Uiso 1 1 calc R .
C13 C 0.3835(3) 0.5908(6) 0.5591(7) 0.073(3) Uani 1 1 d . .
H13 H 0.4071 0.5912 0.5486 0.088 Uiso 1 1 calc R .
C14 C 0.3685(4) 0.6452(7) 0.5764(6) 0.068(4) Uani 1 1 d . .
H14 H 0.3810 0.6837 0.5768 0.082 Uiso 1 1 calc R .
N3 N 0.1538(2) 0.2273(4) 0.6124(4) 0.041(2) Uani 1 1 d . .
N4 N 0.1756(3) 0.1341(5) 0.6384(5) 0.068(3) Uani 1 1 d . .
C15 C 0.1830(3) 0.1952(6) 0.6209(5) 0.049(3) Uani 1 1 d . .
C16 C 0.1390(3) 0.1267(6) 0.6404(5) 0.049(3) Uani 1 1 d . .
C17 C 0.1256(3) 0.1855(5) 0.6246(4) 0.038(3) Uani 1 1 d . .
C18 C 0.0893(3) 0.1956(6) 0.6198(5) 0.050(3) Uani 1 1 d . .
H18 H 0.0805 0.2348 0.6073 0.060 Uiso 1 1 calc R .
C19 C 0.0675(4) 0.1477(7) 0.6335(6) 0.065(4) Uani 1 1 d . .
H19 H 0.0432 0.1535 0.6323 0.078 Uiso 1 1 calc R .
C20 C 0.0823(4) 0.0873(7) 0.6500(6) 0.077(5) Uani 1 1 d . .
H20 H 0.0669 0.0537 0.6583 0.093 Uiso 1 1 calc R .
C21 C 0.1178(4) 0.0762(6) 0.6542(6) 0.068(4) Uani 1 1 d . .
H21 H 0.1268 0.0368 0.6657 0.081 Uiso 1 1 calc R .
N5 N 0.0642(2) 0.6052(4) 0.4383(4) 0.039(2) Uani 1 1 d . .
N6 N 0.0121(2) 0.6335(5) 0.4029(3) 0.041(2) Uani 1 1 d . .
C22 C 0.0291(3) 0.5974(5) 0.4398(4) 0.038(3) Uani 1 1 d . .
C23 C 0.0374(3) 0.6680(5) 0.3752(4) 0.039(3) Uani 1 1 d . .
C24 C 0.0701(3) 0.6508(5) 0.3966(4) 0.039(3) Uani 1 1 d . .
C25 C 0.1022(4) 0.6797(8) 0.3785(6) 0.079(3) Uani 1 1 d . .
H25 H 0.1239 0.6690 0.3937 0.095 Uiso 1 1 calc R .
C26 C 0.0989(4) 0.7254(9) 0.3362(6) 0.102(7) Uani 1 1 d . .
H26 H 0.1189 0.7458 0.3226 0.122 Uiso 1 1 calc R .
C27 C 0.0655(4) 0.7597(8) 0.8141(7) 0.079(3) Uani 1 1 d . .
H27 H 0.0643 0.7309 0.7850 0.095 Uiso 1 1 calc R .
C28 C -0.0346(4) 0.2855(6) 0.6663(6) 0.072(5) Uani 1 1 d . .
H28 H -0.0128 0.2727 0.6800 0.087 Uiso 1 1 calc R .
N7 N 0.2500 0.7500 0.8559(5) 0.051(4) Uani 1 2 d S .
C1A C 0.2377(7) 0.7115(14) 0.9044(12) 0.202(13) Uiso 1 1 d D .
C2A C 0.2026(7) 0.6992(13) 0.8846(11) 0.189(12) Uiso 1 1 d D .
H2A1 H 0.2023 0.6804 0.8482 0.227 Uiso 1 1 calc R .
H2A2 H 0.1875 0.7368 0.8862 0.227 Uiso 1 1 calc R .
C3A C 0.3054(7) 0.6481(13) 0.4320(12) 0.188(11) Uiso 1 1 d . .
H3A1 H 0.3041 0.6680 0.4679 0.226 Uiso 1 1 calc R .
H3A2 H 0.2890 0.6123 0.4305 0.226 Uiso 1 1 calc R .
C4A C 0.1566(8) 0.6255(14) 0.9195(12) 0.208(13) Uiso 1 1 d . .
H4A1 H 0.1401 0.6548 0.9357 0.312 Uiso 1 1 calc R .
H4A2 H 0.1531 0.5831 0.9344 0.312 Uiso 1 1 calc R .
H4A3 H 0.1531 0.6243 0.8805 0.312 Uiso 1 1 calc R .
C1B C 0.2396(10) 0.7885(15) 0.8051(14) 0.234(11) Uiso 1 1 d D .
C2B C 0.2822(7) 0.6636(12) 0.8143(10) 0.162(10) Uiso 1 1 d D .
H2B1 H 0.2693 0.6332 0.8369 0.194 Uiso 1 1 calc R .
H2B2 H 0.3007 0.6810 0.8374 0.194 Uiso 1 1 calc R .
C3B C 0.2000(9) 0.8750(16) 0.7724(14) 0.242(16) Uiso 1 1 d . .
H3B1 H 0.2176 0.8733 0.7436 0.291 Uiso 1 1 calc R .
H3B2 H 0.1821 0.8444 0.7608 0.291 Uiso 1 1 calc R .
C4B C 0.3160(10) 0.5706(18) 0.7592(15) 0.234(11) Uiso 1 1 d . .
N8 N -0.0344(3) 0.8041(5) 0.6152(5) 0.064(3) Uani 1 1 d . .
C1C C 0.0706(5) 0.3327(9) 0.9025(7) 0.093(6) Uani 1 1 d . .
H1C1 H 0.0826 0.3475 0.8697 0.112 Uiso 1 1 calc R .
H1C2 H 0.0660 0.3703 0.9250 0.112 Uiso 1 1 calc R .
C2C C 0.0937(5) 0.2070(10) 0.4312(10) 0.122(8) Uani 1 1 d . .
H2C1 H 0.0832 0.2239 0.4645 0.147 Uiso 1 1 calc R .
H2C2 H 0.1022 0.2424 0.4088 0.147 Uiso 1 1 calc R .
C3C1 C 0.1245(11) 0.344(2) 0.9443(19) 0.101(13) Uiso 0.50 1 d P 1
H3C1 H 0.1330 0.3641 0.9108 0.121 Uiso 0.50 1 calc PR 1
H3C2 H 0.1159 0.3777 0.9687 0.121 Uiso 0.50 1 calc PR 1
C4C1 C 0.1535(10) 0.305(3) 0.9715(16) 0.129(19) Uani 0.50 1 d P 1
H4C1 H 0.1504 0.3065 1.0105 0.194 Uiso 0.50 1 calc PR 1
H4C2 H 0.1760 0.3236 0.9622 0.194 Uiso 0.50 1 calc PR 1
H4C3 H 0.1524 0.2616 0.9589 0.194 Uiso 0.50 1 calc PR 1
C3C2 C 0.1297(11) 0.304(2) 0.9523(18) 0.090(11) Uiso 0.50 1 d P 2
H3C3 H 0.1367 0.2687 0.9757 0.108 Uiso 0.50 1 calc PR 2
H3C4 H 0.1462 0.3068 0.9220 0.108 Uiso 0.50 1 calc PR 2
C4C2 C 0.1305(15) 0.366(2) 0.9844(18) 0.136(18) Uani 0.50 1 d P 2
H4C4 H 0.1270 0.4018 0.9599 0.204 Uiso 0.50 1 calc PR 2
H4C5 H 0.1529 0.3704 1.0023 0.204 Uiso 0.50 1 calc PR 2
H4C6 H 0.1120 0.3657 1.0113 0.204 Uiso 0.50 1 calc PR 2
C1D C -0.0151(4) 0.7774(6) 0.5677(8) 0.081(5) Uani 1 1 d . .
H1D1 H -0.0277 0.7397 0.5548 0.097 Uiso 1 1 calc R .
H1D2 H 0.0079 0.7632 0.5801 0.097 Uiso 1 1 calc R .
C2D C 0.0100(5) 0.1771(10) 0.4802(8) 0.111(7) Uani 1 1 d . .
H2D1 H 0.0330 0.1656 0.4947 0.133 Uiso 1 1 calc R .
H2D2 H -0.0011 0.1380 0.4670 0.133 Uiso 1 1 calc R .
C3D C 0.0127(5) 0.7947(10) 0.4729(9) 0.136(8) Uani 1 1 d . .
H3D1 H 0.0052 0.7508 0.4661 0.163 Uiso 1 1 calc R .
H3D2 H 0.0082 0.8194 0.4398 0.163 Uiso 1 1 calc R .
C4D C 0.0492(6) 0.7946(11) 0.4829(10) 0.169(7) Uiso 1 1 d . .
H4D1 H 0.0571 0.8380 0.4893 0.254 Uiso 1 1 calc R .
H4D2 H 0.0613 0.7772 0.4517 0.254 Uiso 1 1 calc R .
H4D3 H 0.0542 0.7687 0.5146 0.254 Uiso 1 1 calc R .
C1E C 0.0162(5) 0.3582(8) 0.8574(8) 0.103(6) Uani 1 1 d . .
H1E1 H 0.0153 0.3939 0.8830 0.124 Uiso 1 1 calc R .
H1E2 H 0.0307 0.3718 0.8267 0.124 Uiso 1 1 calc R .
C2E C 0.0175(7) 0.8478(11) 0.6621(11) 0.172(12) Uani 1 1 d . .
H2E1 H 0.0332 0.8381 0.6317 0.206 Uiso 1 1 calc R .
H2E2 H 0.0176 0.8112 0.6868 0.206 Uiso 1 1 calc R .
C3E C -0.0311(6) 0.4098(11) 0.8067(11) 0.162(11) Uani 1 1 d . .
H3E1 H -0.0294 0.4470 0.8307 0.195 Uiso 1 1 calc R .
H3E2 H -0.0163 0.4177 0.7749 0.195 Uiso 1 1 calc R .
C4E C -0.0689(7) 0.4005(11) 0.7887(10) 0.169(7) Uiso 1 1 d . .
H4E1 H -0.0723 0.3567 0.7772 0.254 Uiso 1 1 calc R .
H4E2 H -0.0741 0.4290 0.7588 0.254 Uiso 1 1 calc R .
H4E3 H -0.0844 0.4098 0.8188 0.254 Uiso 1 1 calc R .
C1F C 0.0441(5) 0.2525(10) 0.8403(9) 0.120(7) Uiso 1 1 d . .
H1F1 H 0.0579 0.2755 0.8130 0.145 Uiso 1 1 calc R .
H1F2 H 0.0604 0.2232 0.8583 0.145 Uiso 1 1 calc R .
C2F C -0.0225(7) 0.7153(10) 0.6879(9) 0.169(8) Uani 1 1 d . .
H2F1 H -0.0075 0.7430 0.7098 0.202 Uiso 1 1 calc R .
H2F2 H -0.0074 0.6931 0.6619 0.202 Uiso 1 1 calc R .
C3F C -0.0380(8) 0.6662(10) 0.7248(9) 0.169(8) Uani 1 1 d . .
H3F1 H -0.0541 0.6382 0.7050 0.202 Uiso 1 1 calc R .
H3F2 H -0.0506 0.6864 0.7548 0.202 Uiso 1 1 calc R .
C4F C -0.0066(6) 0.6291(12) 0.7454(9) 0.167(10) Uani 1 1 d . .
H4F1 H 0.0064 0.6121 0.7148 0.251 Uiso 1 1 calc R .
H4F2 H -0.0144 0.5943 0.7683 0.251 Uiso 1 1 calc R .
H4F3 H 0.0084 0.6573 0.7662 0.251 Uiso 1 1 calc R .
N9 N 0.2500 0.2500 0.8354(6) 0.066(5) Uani 1 2 d S .
C1G C 0.2192(4) 0.2376(8) 0.7977(6) 0.083(5) Uani 1 1 d . .
H1G1 H 0.2157 0.2758 0.7753 0.100 Uiso 1 1 calc R .
H1G2 H 0.2256 0.2027 0.7731 0.100 Uiso 1 1 calc R .
C2G C 0.1852(5) 0.2212(9) 0.8236(7) 0.103(6) Uani 1 1 d . .
H2G1 H 0.1766 0.2596 0.8418 0.124 Uiso 1 1 calc R .
H2G2 H 0.1899 0.1895 0.8519 0.124 Uiso 1 1 calc R .
C3G C 0.1548(7) 0.1948(9) 0.7877(9) 0.175(12) Uani 1 1 d . .
H3G1 H 0.1323 0.2078 0.8030 0.210 Uiso 1 1 calc R .
H3G2 H 0.1565 0.2124 0.7509 0.210 Uiso 1 1 calc R .
C4G C 0.1567(8) 0.3737(15) 0.2854(13) 0.237(15) Uiso 1 1 d . .
H4G1 H 0.1629 0.3901 0.3209 0.355 Uiso 1 1 calc R .
H4G2 H 0.1342 0.3908 0.2746 0.355 Uiso 1 1 calc R .
H4G3 H 0.1743 0.3863 0.2592 0.355 Uiso 1 1 calc R .
C1H C 0.2584(5) 0.3088(9) 0.3713(5) 0.098(6) Uani 1 1 d . .
H1H1 H 0.2385 0.3163 0.3954 0.117 Uiso 1 1 calc R .
H1H2 H 0.2785 0.2981 0.3943 0.117 Uiso 1 1 calc R .
C2H C 0.2335(6) 0.3704(9) 0.8420(8) 0.140(9) Uani 1 1 d D .
H2H1 H 0.2096 0.3678 0.8281 0.168 Uiso 1 1 calc R .
H2H2 H 0.2491 0.3735 0.8106 0.168 Uiso 1 1 calc R .
C3H C 0.2371(7) 0.4344(12) 0.8762(9) 0.191(14) Uani 1 1 d D .
H3H1 H 0.2579 0.4312 0.8991 0.230 Uiso 1 1 calc R .
H3H2 H 0.2408 0.4699 0.8509 0.230 Uiso 1 1 calc R .
C4H C 0.2892(8) 0.4482(14) 0.4066(11) 0.191(12) Uiso 1 1 d D .
H4H1 H 0.3068 0.4700 0.3853 0.286 Uiso 1 1 calc R .
H4H2 H 0.2989 0.4092 0.4215 0.286 Uiso 1 1 calc R .
H4H3 H 0.2815 0.4756 0.4360 0.286 Uiso 1 1 calc R .
O1W O 0.1212(3) 0.5185(6) 0.3621(5) 0.105(4) Uani 1 1 d . .
O2W O -0.0690(4) 0.5624(12) 0.6314(7) 0.091(8) Uani 0.50 1 d P .

loop_
_atom_site_aniso_label
_atom_site_aniso_U_11
_atom_site_aniso_U_22
_atom_site_aniso_U_33
_atom_site_aniso_U_23
_atom_site_aniso_U_13
_atom_site_aniso_U_12
Mo1 0.0214(4) 0.0350(5) 0.0282(5) 0.0076(4) 0.0026(4) -0.0023(4)
Mo2 0.0216(4) 0.0386(5) 0.0318(5) 0.0116(4) 0.0041(4) 0.0051(4)
Mo3 0.0213(4) 0.0385(5) 0.0298(5) 0.0046(4) -0.0009(4) 0.0027(4)
Mo4 0.0234(4) 0.0341(5) 0.0251(5) 0.0085(4) 0.0028(4) 0.0022(4)
Mo5 0.0277(5) 0.0387(5) 0.0261(5) 0.0030(4) -0.0038(4) -0.0026(4)
Mo6 0.0289(5) 0.0333(5) 0.0265(5) -0.0004(4) -0.0025(4) -0.0063(4)
Mo7 0.0364(5) 0.0374(5) 0.0256(5) -0.0012(4) 0.0036(4) -0.0017(4)
Mo8 0.0278(5) 0.0404(5) 0.0318(5) 0.0048(4) 0.0104(4) 0.0046(4)
Mo9 0.0341(5) 0.0282(5) 0.0363(5) 0.0040(4) -0.0034(4) 0.0053(4)
Mo10 0.0336(5) 0.0319(5) 0.0367(5) 0.0121(4) -0.0036(4) -0.0086(4)
Mo11 0.0360(5) 0.0302(5) 0.0344(5) 0.0002(4) -0.0052(4) -0.0055(4)
Mo12 0.0293(5) 0.0447(6) 0.0282(5) 0.0121(4) 0.0044(4) -0.0049(4)
Zn1 0.0311(6) 0.0407(7) 0.0229(6) 0.0010(5) 0.0033(5) 0.0065(5)
Zn2 0.0291(6) 0.0401(7) 0.0299(7) 0.0081(6) -0.0058(5) -0.0020(5)
Zn3 0.0275(6) 0.0422(7) 0.0381(7) 0.0108(6) -0.0004(6) -0.0103(5)
Zn4 0.0353(7) 0.0297(7) 0.0381(7) 0.0031(6) 0.0065(6) -0.0005(5)
P1 0.0181(11) 0.0255(13) 0.0176(12) 0.0040(10) 0.0001(10) -0.0017(10)
O1 0.032(4) 0.026(4) 0.024(4) 0.005(3) 0.000(3) 0.000(3)
O2 0.039(4) 0.040(4) 0.025(4) 0.000(3) 0.001(3) 0.000(3)
O3 0.023(4) 0.037(4) 0.031(4) 0.011(3) -0.005(3) -0.005(3)
O4 0.018(3) 0.030(4) 0.027(4) 0.005(3) 0.000(3) -0.002(3)
O5 0.031(4) 0.038(4) 0.028(4) 0.012(3) 0.007(3) 0.005(3)
O6 0.034(4) 0.033(4) 0.032(4) 0.008(3) 0.014(3) 0.002(3)
O7 0.018(3) 0.026(3) 0.025(3) 0.009(3) -0.001(3) -0.001(3)
O8 0.029(4) 0.042(4) 0.023(4) 0.000(3) -0.003(3) -0.002(3)
O9 0.038(4) 0.043(4) 0.028(4) 0.007(3) -0.003(3) 0.008(3)
O10 0.033(4) 0.039(4) 0.031(4) -0.002(3) 0.002(3) 0.009(3)
O11 0.036(4) 0.036(4) 0.022(4) 0.009(3) 0.000(3) 0.006(3)
O12 0.025(4) 0.040(4) 0.028(4) 0.006(3) 0.007(3) 0.001(3)
O13 0.020(3) 0.024(3) 0.025(3) 0.007(3) 0.001(3) 0.003(3)
O14 0.033(4) 0.040(4) 0.030(4) 0.016(3) 0.004(3) -0.003(3)
O15 0.031(4) 0.029(4) 0.032(4) 0.000(3) 0.008(3) -0.002(3)
O16 0.027(4) 0.039(4) 0.037(4) 0.003(3) -0.001(3) -0.006(3)
O17 0.029(4) 0.056(5) 0.058(5) 0.017(4) -0.006(4) 0.009(4)
O18 0.040(5) 0.057(5) 0.052(5) 0.007(4) 0.020(4) 0.015(4)
O19 0.035(4) 0.039(4) 0.035(4) 0.008(3) -0.007(3) -0.002(3)
O20 0.034(4) 0.038(4) 0.029(4) 0.008(3) 0.001(3) 0.003(3)
O21 0.023(4) 0.039(4) 0.042(4) 0.007(3) 0.003(3) -0.002(3)
O22 0.034(4) 0.041(4) 0.025(4) 0.005(3) -0.006(3) -0.002(3)
O23 0.046(4) 0.029(4) 0.034(4) 0.001(3) -0.005(3) 0.001(3)
O24 0.025(4) 0.053(5) 0.050(5) 0.013(4) 0.002(3) 0.015(3)
O25 0.021(3) 0.038(4) 0.040(4) 0.009(3) 0.004(3) -0.003(3)
O26 0.021(3) 0.038(4) 0.029(4) 0.005(3) -0.004(3) -0.002(3)
O27 0.043(5) 0.053(5) 0.046(5) 0.000(4) -0.009(4) -0.006(4)
O28 0.048(5) 0.045(5) 0.055(5) 0.008(4) 0.001(4) 0.023(4)
O29 0.037(4) 0.030(4) 0.047(5) 0.008(3) -0.007(4) 0.002(3)
O30 0.054(5) 0.065(5) 0.026(4) 0.007(4) 0.014(4) 0.014(4)
O31 0.051(5) 0.037(4) 0.033(4) 0.004(3) 0.010(4) 0.006(4)
O32 0.043(4) 0.029(4) 0.044(5) 0.009(3) -0.004(4) -0.013(3)
O33 0.040(5) 0.062(5) 0.038(5) -0.009(4) -0.010(4) 0.002(4)
O34 0.030(4) 0.048(4) 0.031(4) 0.005(3) 0.008(3) 0.003(3)
O35 0.059(5) 0.052(5) 0.051(5) 0.035(4) -0.008(4) -0.010(4)
O36 0.059(5) 0.060(5) 0.035(5) -0.006(4) 0.004(4) -0.002(4)
O37 0.046(5) 0.074(6) 0.042(5) 0.021(4) 0.004(4) -0.021(4)
O38 0.043(5) 0.054(5) 0.024(4) -0.004(4) 0.009(3) -0.005(4)
O39 0.041(5) 0.060(5) 0.042(5) 0.015(4) 0.004(4) -0.017(4)
O40 0.040(4) 0.049(5) 0.041(5) 0.023(4) 0.010(4) -0.001(4)
O41 0.060(5) 0.038(5) 0.064(6) -0.007(4) -0.013(4) -0.010(4)
O42 0.044(5) 0.102(7) 0.036(5) 0.000(5) 0.011(4) 0.016(5)
C1 0.041(7) 0.054(7) 0.030(6) 0.002(6) 0.012(5) -0.003(6)
C2 0.055(7) 0.035(6) 0.026(6) -0.005(5) 0.002(5) 0.002(5)
C3 0.045(8) 0.149(15) 0.041(8) 0.045(9) 0.016(6) 0.038(9)
C4 0.039(7) 0.130(13) 0.041(8) 0.035(8) 0.008(6) 0.019(8)
C5 0.039(6) 0.039(6) 0.019(5) 0.001(5) 0.011(5) 0.017(5)
C6 0.034(6) 0.049(7) 0.038(7) 0.010(5) -0.005(5) -0.009(5)
C7 0.033(6) 0.063(8) 0.034(6) 0.008(6) 0.004(5) 0.003(6)
N1 0.028(5) 0.030(5) 0.042(5) 0.004(4) 0.003(4) -0.007(4)
N2 0.039(6) 0.044(6) 0.059(7) -0.006(5) 0.010(5) -0.015(5)
C8 0.045(7) 0.031(6) 0.053(8) 0.004(5) -0.001(6) -0.007(5)
C9 0.045(7) 0.043(7) 0.063(9) 0.003(6) 0.007(6) 0.002(6)
C10 0.027(6) 0.043(7) 0.048(7) 0.013(6) -0.005(5) -0.005(5)
C11 0.038(5) 0.050(6) 0.132(10) -0.007(6) 0.035(6) -0.010(4)
C12 0.081(11) 0.044(9) 0.171(19) -0.012(10) 0.063(12) 0.018(8)
C13 0.038(5) 0.050(6) 0.132(10) -0.007(6) 0.035(6) -0.010(4)
C14 0.056(9) 0.071(10) 0.078(10) -0.002(8) 0.024(8) -0.022(8)
N3 0.037(5) 0.037(5) 0.049(6) 0.006(5) 0.001(5) -0.007(4)
N4 0.056(7) 0.035(6) 0.113(10) 0.004(6) -0.017(7) 0.007(5)
C15 0.041(7) 0.048(8) 0.059(8) -0.004(6) -0.010(6) 0.016(6)
C16 0.055(8) 0.041(7) 0.050(8) 0.006(6) -0.022(6) 0.005(6)
C17 0.050(7) 0.033(6) 0.031(6) 0.001(5) -0.013(5) -0.012(5)
C18 0.041(7) 0.057(8) 0.051(8) -0.003(6) -0.005(6) -0.005(6)
C19 0.054(9) 0.062(9) 0.080(10) 0.011(8) -0.003(8) -0.024(7)
C20 0.091(13) 0.057(10) 0.084(12) -0.001(8) 0.002(10) -0.035(9)
C21 0.072(10) 0.038(8) 0.093(12) 0.022(8) -0.016(9) -0.008(7)
N5 0.023(5) 0.047(6) 0.048(6) 0.020(5) -0.010(4) -0.014(4)
N6 0.023(5) 0.074(7) 0.027(5) 0.005(5) -0.006(4) 0.005(5)
C22 0.022(5) 0.064(8) 0.028(6) 0.012(6) 0.006(4) -0.005(5)
C23 0.040(7) 0.048(7) 0.028(6) 0.012(5) -0.007(5) -0.006(5)
C24 0.033(6) 0.050(7) 0.033(6) 0.019(5) -0.013(5) -0.022(5)
C25 0.053(6) 0.094(8) 0.090(9) -0.029(7) -0.008(6) -0.007(6)
C26 0.060(10) 0.176(18) 0.069(10) 0.082(12) 0.005(8) -0.025(11)
C27 0.053(6) 0.094(8) 0.090(9) -0.029(7) -0.008(6) -0.007(6)
C28 0.061(9) 0.079(10) 0.077(10) 0.053(9) -0.027(8) -0.003(8)
N7 0.066(10) 0.061(9) 0.025(7) 0.000 0.000 -0.002(8)
N8 0.073(8) 0.048(7) 0.070(8) 0.010(6) -0.005(7) -0.010(6)
C1C 0.088(14) 0.107(15) 0.085(13) -0.012(11) 0.020(11) -0.026(11)
C2C 0.070(13) 0.139(19) 0.16(2) 0.052(16) 0.001(14) -0.011(13)
C4C1 0.08(3) 0.24(6) 0.07(2) 0.03(3) 0.00(2) -0.06(3)
C4C2 0.18(5) 0.13(4) 0.10(4) 0.01(3) 0.06(3) 0.02(4)
C1D 0.074(11) 0.033(8) 0.135(16) -0.010(9) -0.025(11) 0.022(7)
C2D 0.087(14) 0.118(16) 0.129(18) -0.028(14) -0.004(13) 0.010(12)
C3D 0.107(17) 0.147(19) 0.15(2) -0.078(16) 0.017(15) 0.002(14)
C1E 0.119(16) 0.060(11) 0.131(17) 0.010(11) -0.013(14) 0.031(11)
C2E 0.16(2) 0.14(2) 0.22(3) 0.08(2) -0.06(2) -0.090(19)
C3E 0.111(18) 0.15(2) 0.23(3) -0.07(2) 0.001(19) 0.040(16)
C2F 0.28(3) 0.098(13) 0.126(15) 0.047(10) 0.008(15) -0.006(14)
C3F 0.28(3) 0.098(13) 0.126(15) 0.047(10) 0.008(15) -0.006(14)
C4F 0.19(3) 0.21(3) 0.106(18) -0.021(18) 0.008(18) 0.06(2)
N9 0.068(11) 0.097(13) 0.032(8) 0.000 0.000 0.042(10)
C1G 0.085(12) 0.108(13) 0.057(10) -0.002(9) 0.004(9) 0.010(10)
C2G 0.115(16) 0.109(15) 0.086(14) -0.021(11) -0.016(12) -0.019(12)
C3G 0.31(4) 0.066(13) 0.14(2) -0.029(13) -0.11(2) 0.061(17)
C1H 0.104(14) 0.155(17) 0.034(8) -0.036(10) 0.007(8) -0.052(13)
C2H 0.21(3) 0.128(17) 0.081(14) -0.049(13) -0.026(15) 0.078(17)
C3H 0.20(3) 0.27(3) 0.103(18) -0.10(2) -0.049(18) 0.10(3)
O1W 0.115(10) 0.124(10) 0.075(8) 0.004(7) -0.020(7) 0.008(8)
O2W 0.034(10) 0.19(2) 0.044(11) -0.048(13) 0.004(8) -0.028(12)

loop_
_atom_type_symbol
_atom_type_description
_atom_type_scat_dispersion_real
_atom_type_scat_dispersion_imag
_atom_type_scat_source
O O 0.0106 0.0060 'International Tables Vol C Tables 4.2.6.8 and 6.1.1.4'
P P 0.1023 0.0942 'International Tables Vol C Tables 4.2.6.8 and 6.1.1.4'
Zn Zn 0.2839 1.4301 'International Tables Vol C Tables 4.2.6.8 and 6.1.1.4'
Mo Mo -1.6832 0.6857 'International Tables Vol C Tables 4.2.6.8 and 6.1.1.4'
C C 0.0033 0.0016 'International Tables Vol C Tables 4.2.6.8 and 6.1.1.4'
N N 0.0061 0.0033 'International Tables Vol C Tables 4.2.6.8 and 6.1.1.4'
H H 0.0000 0.0000 'International Tables Vol C Tables 4.2.6.8 and 6.1.1.4'

loop_
_geom_angle_atom_site_label_1
_geom_angle_atom_site_label_2
_geom_angle_atom_site_label_3
_geom_angle
_geom_angle_site_symmetry_1
_geom_angle_site_symmetry_3
O39 Mo1 O25 100.6(3) . .
O39 Mo1 O12 106.3(3) . .
O25 Mo1 O12 151.7(3) . .
O39 Mo1 O1 106.2(3) . .
O25 Mo1 O1 87.8(3) . .
O12 Mo1 O1 92.9(3) . .
O39 Mo1 O21 100.2(3) . .
O25 Mo1 O21 84.4(3) . .
O12 Mo1 O21 82.4(3) . .
O1 Mo1 O21 153.4(3) . .
O39 Mo1 Mo4 100.6(3) . .
O25 Mo1 Mo4 134.70(19) . .
O12 Mo1 Mo4 47.99(19) . .
O1 Mo1 Mo4 47.85(18) . .
O21 Mo1 Mo4 129.81(19) . .
O24 Mo2 O19 103.8(3) . .
O24 Mo2 O20 104.0(3) . .
O19 Mo2 O20 97.1(3) . .
O24 Mo2 O6 101.7(3) . .
O19 Mo2 O6 151.2(3) . .
O20 Mo2 O6 89.3(3) . .
O24 Mo2 O5 100.6(3) . .
O19 Mo2 O5 88.3(3) . .
O20 Mo2 O5 152.7(3) . .
O6 Mo2 O5 74.1(3) . .
O24 Mo2 Mo8 99.4(2) . .
O19 Mo2 Mo8 124.4(2) . .
O20 Mo2 Mo8 124.9(2) . .
O6 Mo2 Mo8 36.98(18) . .
O5 Mo2 Mo8 37.7(2) . .
O17 Mo3 O21 104.1(3) . .
O17 Mo3 O26 104.1(3) . .
O21 Mo3 O26 97.1(3) . .
O17 Mo3 O9 102.7(3) . .
O21 Mo3 O9 150.5(3) . .
O26 Mo3 O9 87.8(3) . .
O17 Mo3 O10 102.0(3) . .
O21 Mo3 O10 89.1(3) . .
O26 Mo3 O10 150.7(3) . .
O9 Mo3 O10 73.6(3) . .
O17 Mo3 Mo9 98.6(3) . .
O21 Mo3 Mo9 125.9(2) . .
O26 Mo3 Mo9 123.8(2) . .
O9 Mo3 Mo9 36.8(2) . .
O10 Mo3 Mo9 37.94(19) . .
O40 Mo4 O1 105.6(3) . .
O40 Mo4 O12 106.9(3) . .
O1 Mo4 O12 93.4(3) . .
O40 Mo4 O20 101.0(3) . .
O1 Mo4 O20 84.3(3) . .
O12 Mo4 O20 151.5(3) . .
O40 Mo4 O22 99.8(3) . .
O1 Mo4 O22 154.1(3) . .
O12 Mo4 O22 84.0(3) . .
O20 Mo4 O22 86.0(3) . .
O40 Mo4 Mo1 100.6(3) . .
O1 Mo4 Mo1 48.28(18) . .
O12 Mo4 Mo1 48.05(19) . .
O20 Mo4 Mo1 131.6(2) . .
O22 Mo4 Mo1 131.52(19) . .
O27 Mo5 O16 105.6(3) . .
O27 Mo5 O2 105.6(3) . .
O16 Mo5 O2 93.5(3) . .
O27 Mo5 O19 100.9(3) . .
O16 Mo5 O19 84.5(3) . .
O2 Mo5 O19 153.0(3) . .
O27 Mo5 O22 98.4(3) . .
O16 Mo5 O22 155.5(3) . .
O2 Mo5 O22 84.7(3) . .
O19 Mo5 O22 86.3(3) . .
O27 Mo5 Mo11 99.9(3) . .
O16 Mo5 Mo11 48.2(2) . .
O2 Mo5 Mo11 48.1(2) . .
O19 Mo5 Mo11 131.93(19) . .
O22 Mo5 Mo11 132.33(19) . .
O33 Mo6 O25 101.6(3) . .
O33 Mo6 O8 103.4(3) . .
O25 Mo6 O8 153.9(3) . .
O33 Mo6 O15 105.5(3) . .
O25 Mo6 O15 87.4(3) . .
O8 Mo6 O15 93.1(3) . .
O33 Mo6 O26 99.6(3) . .
O25 Mo6 O26 85.8(3) . .
O8 Mo6 O26 82.8(3) . .
O15 Mo6 O26 154.9(3) . .
O33 Mo6 O13 172.4(3) . .
O25 Mo6 O13 74.5(2) . .
O8 Mo6 O13 79.8(2) . .
O15 Mo6 O13 81.1(2) . .
O26 Mo6 O13 73.8(2) . .
O33 Mo6 Mo7 99.3(3) . .
O25 Mo6 Mo7 134.37(19) . .
O8 Mo6 Mo7 47.54(19) . .
O15 Mo6 Mo7 47.87(18) . .
O26 Mo6 Mo7 129.74(18) . .
O13 Mo6 Mo7 88.00(14) . .
O36 Mo7 O8 104.6(3) . .
O36 Mo7 O15 104.8(3) . .
O8 Mo7 O15 94.5(3) . .
O36 Mo7 O31 101.7(3) . .
O8 Mo7 O31 153.0(3) . .
O15 Mo7 O31 84.5(3) . .
O36 Mo7 O38 97.2(3) . .
O8 Mo7 O38 85.1(3) . .
O15 Mo7 O38 157.4(3) . .
O31 Mo7 O38 85.8(3) . .
O36 Mo7 O11 170.8(3) . .
O8 Mo7 O11 80.2(2) . .
O15 Mo7 O11 82.4(2) . .
O31 Mo7 O11 72.9(2) . .
O38 Mo7 O11 75.2(2) . .
O36 Mo7 Mo6 99.7(3) . .
O8 Mo7 Mo6 48.25(19) . .
O15 Mo7 Mo6 48.62(19) . .
O31 Mo7 Mo6 132.1(2) . .
O38 Mo7 Mo6 133.0(2) . .
O11 Mo7 Mo6 89.43(15) . .
O18 Mo8 O31 105.4(4) . .
O18 Mo8 O34 105.2(3) . .
O31 Mo8 O34 98.6(3) . .
O18 Mo8 O6 101.4(3) . .
O31 Mo8 O6 88.4(3) . .
O34 Mo8 O6 149.5(3) . .
O18 Mo8 O5 99.6(3) . .
O31 Mo8 O5 151.4(3) . .
O34 Mo8 O5 87.8(3) . .
O6 Mo8 O5 73.1(3) . .
O18 Mo8 Mo2 98.5(3) . .
O31 Mo8 Mo2 123.4(2) . .
O34 Mo8 Mo2 123.4(2) . .
O6 Mo8 Mo2 36.2(2) . .
O5 Mo8 Mo2 37.37(18) . .
O28 Mo9 O23 103.7(3) . .
O28 Mo9 O29 104.7(3) . .
O23 Mo9 O29 97.6(3) . .
O28 Mo9 O9 103.2(3) . .
O23 Mo9 O9 150.0(3) . .
O29 Mo9 O9 88.4(3) . .
O28 Mo9 O10 101.4(3) . .
O23 Mo9 O10 89.2(3) . .
O29 Mo9 O10 150.5(3) . .
O9 Mo9 O10 72.4(3) . .
O28 Mo9 Mo3 98.6(3) . .
O23 Mo9 Mo3 125.2(2) . .
O29 Mo9 Mo3 124.0(2) . .
O9 Mo9 Mo3 36.4(2) . .
O10 Mo9 Mo3 37.07(19) . .
O35 Mo10 O32 100.0(3) . .
O35 Mo10 O14 106.2(3) . .
O32 Mo10 O14 87.1(3) . .
O35 Mo10 O3 105.1(3) . .
O32 Mo10 O3 154.2(3) . .
O14 Mo10 O3 91.6(3) . .
O35 Mo10 O29 101.0(3) . .
O32 Mo10 O29 85.5(3) . .
O14 Mo10 O29 152.6(3) . .
O3 Mo10 O29 83.9(3) . .
O35 Mo10 Mo12 99.9(3) . .
O32 Mo10 Mo12 133.6(2) . .
O14 Mo10 Mo12 47.1(2) . .
O3 Mo10 Mo12 47.27(19) . .
O29 Mo10 Mo12 130.4(2) . .
O41 Mo11 O2 106.2(3) . .
O41 Mo11 O16 105.2(3) . .
O2 Mo11 O16 93.0(3) . .
O41 Mo11 O32 100.7(3) . .
O2 Mo11 O32 151.9(3) . .
O16 Mo11 O32 87.6(3) . .
O41 Mo11 O23 100.6(3) . .
O2 Mo11 O23 81.7(3) . .
O16 Mo11 O23 154.1(3) . .
O32 Mo11 O23 85.6(3) . .
O41 Mo11 Mo5 100.2(3) . .
O2 Mo11 Mo5 48.3(2) . .
O16 Mo11 Mo5 47.49(19) . .
O32 Mo11 Mo5 134.1(2) . .
O23 Mo11 Mo5 129.40(19) . .
O37 Mo12 O14 105.7(3) . .
O37 Mo12 O3 105.5(3) . .
O14 Mo12 O3 93.1(3) . .
O37 Mo12 O34 100.9(3) . .
O14 Mo12 O34 83.2(3) . .
O3 Mo12 O34 153.3(3) . .
O37 Mo12 O38 98.9(3) . .
O14 Mo12 O38 154.8(3) . .
O3 Mo12 O38 85.7(3) . .
O34 Mo12 O38 86.7(3) . .
O37 Mo12 Mo10 99.9(3) . .
O14 Mo12 Mo10 47.7(2) . .
O3 Mo12 Mo10 48.25(19) . .
O34 Mo12 Mo10 130.3(2) . .
O38 Mo12 Mo10 133.4(2) . .
O30 Zn1 O10 119.6(3) . .
O30 Zn1 O2 114.0(3) . .
O10 Zn1 O2 108.6(3) . .
O30 Zn1 O12 102.2(3) . .
O10 Zn1 O12 108.3(3) . .
O2 Zn1 O12 102.4(3) . .
N5 Zn2 O3 117.5(3) . .
N5 Zn2 O9 102.0(3) . .
O3 Zn2 O9 111.2(3) . .
N5 Zn2 O8 116.4(3) . .
O3 Zn2 O8 100.4(3) . .
O9 Zn2 O8 109.7(3) . .
O5 Zn3 O14 112.5(3) . .
O5 Zn3 N1 124.4(3) . .
O14 Zn3 N1 100.5(3) . .
O5 Zn3 O16 111.2(3) . .
O14 Zn3 O16 98.7(3) . .
N1 Zn3 O16 106.1(3) . .
O15 Zn4 O1 99.9(3) . .
O15 Zn4 O6 113.9(3) . .
O1 Zn4 O6 112.9(3) . .
O15 Zn4 N3 117.1(3) . .
O1 Zn4 N3 104.1(3) . .
O6 Zn4 N3 108.3(3) . .
O4 P1 O13 110.8(3) . .
O4 P1 O7 108.8(3) . .
O13 P1 O7 109.2(3) . .
O4 P1 O11 109.6(4) . .
O13 P1 O11 108.3(4) . .
O7 P1 O11 110.0(3) . .
Zn4 O1 Mo4 128.0(3) . .
Zn4 O1 Mo1 137.2(3) . .
Mo4 O1 Mo1 83.9(2) . .
Mo11 O2 Zn1 132.7(4) . .
Mo11 O2 Mo5 83.7(3) . .
Zn1 O2 Mo5 135.9(4) . .
Mo12 O3 Zn2 137.7(4) . .
Mo12 O3 Mo10 84.5(2) . .
Zn2 O3 Mo10 127.6(4) . .
Zn3 O5 Mo2 124.0(3) . .
Zn3 O5 Mo8 121.7(3) . .
Mo2 O5 Mo8 105.0(3) . .
Zn4 O6 Mo2 123.0(3) . .
Zn4 O6 Mo8 122.3(3) . .
Mo2 O6 Mo8 106.8(3) . .
Mo7 O8 Mo6 84.2(3) . .
Mo7 O8 Zn2 137.9(3) . .
Mo6 O8 Zn2 128.6(3) . .
Mo3 O9 Zn2 124.5(4) . .
Mo3 O9 Mo9 106.8(3) . .
Zn2 O9 Mo9 123.6(4) . .
Zn1 O10 Mo3 124.9(3) . .
Zn1 O10 Mo9 123.3(3) . .
Mo3 O10 Mo9 105.0(3) . .
P1 O11 Mo7 126.3(4) . .
Mo4 O12 Mo1 84.0(3) . .
Mo4 O12 Zn1 136.8(3) . .
Mo1 O12 Zn1 131.7(3) . .
P1 O13 Mo6 128.0(3) . .
Mo12 O14 Mo10 85.2(3) . .
Mo12 O14 Zn3 128.9(4) . .
Mo10 O14 Zn3 138.5(4) . .
Zn4 O15 Mo7 127.1(3) . .
Zn4 O15 Mo6 137.0(3) . .
Mo7 O15 Mo6 83.5(3) . .
Mo5 O16 Mo11 84.3(3) . .
Mo5 O16 Zn3 129.1(4) . .
Mo11 O16 Zn3 137.0(4) . .
Mo2 O19 Mo5 127.9(4) . .
Mo2 O20 Mo4 128.4(3) . .
Mo3 O21 Mo1 127.0(3) . .
Mo5 O22 Mo4 122.5(3) . .
Mo9 O23 Mo11 126.1(4) . .
Mo6 O25 Mo1 125.8(3) . .
Mo3 O26 Mo6 126.1(3) . .
Mo9 O29 Mo10 126.8(4) . .
C1 O30 Zn1 115.7(7) . .
Mo8 O31 Mo7 127.4(4) . .
Mo10 O32 Mo11 125.7(3) . .
Mo8 O34 Mo12 128.2(3) . .
Mo12 O38 Mo7 119.9(3) . .
O42 C1 O30 125.8(10) . .
O42 C1 C2 117.6(10) . .
O30 C1 C2 116.6(10) . .
C3 C2 C7 120.6(11) . .
C3 C2 C1 119.6(10) . .
C7 C2 C1 119.3(10) . .
C2 C3 C4 118.4(11) . .
C2 C3 H3 120.8 . .
C4 C3 H3 120.8 . .
C3 C4 C5 123.2(11) . .
C3 C4 H4 118.4 . .
C5 C4 H4 118.4 . .
C6 C5 C4 116.2(9) . .
C6 C5 C5 122.2(11) . 5_567
C4 C5 C5 121.6(12) . 5_567
C7 C6 C5 121.2(10) . .
C7 C6 H6 119.4 . .
C5 C6 H6 119.4 . .
C2 C7 C6 120.3(10) . .
C2 C7 H7 119.9 . .
C6 C7 H7 119.9 . .
C8 N1 C10 106.0(9) . .
C8 N1 Zn3 119.0(7) . .
C10 N1 Zn3 134.6(7) . .
C8 N2 C9 108.0(9) . .
N2 C8 N1 110.8(10) . .
N2 C9 C10 106.0(10) . .
N2 C9 C14 132.3(12) . .
C10 C9 C14 121.5(12) . .
N1 C10 C9 109.2(10) . .
N1 C10 C11 130.9(10) . .
C9 C10 C11 119.8(11) . .
C12 C11 C10 117.6(12) . .
C12 C11 H11 121.2 . .
C10 C11 H11 121.2 . .
C11 C12 C13 121.6(12) . .
C11 C12 H12 119.2 . .
C13 C12 H12 119.2 . .
C14 C13 C12 120.9(12) . .
C14 C13 H13 119.6 . .
C12 C13 H13 119.6 . .
C13 C14 C9 118.6(12) . .
C13 C14 H14 120.7 . .
C9 C14 H14 120.7 . .
C15 N3 C17 107.2(10) . .
C15 N3 Zn4 126.1(8) . .
C17 N3 Zn4 124.9(7) . .
C15 N4 C16 108.6(10) . .
N3 C15 N4 110.3(11) . .
C21 C16 C17 122.0(12) . .
C21 C16 N4 132.9(12) . .
C17 C16 N4 105.1(11) . .
C16 C17 C18 121.4(11) . .
C16 C17 N3 108.8(10) . .
C18 C17 N3 129.7(10) . .
C19 C18 C17 118.5(12) . .
C19 C18 H18 120.8 . .
C17 C18 H18 120.8 . .
C18 C19 C20 118.7(13) . .
C18 C19 H19 120.6 . .
C20 C19 H19 120.6 . .
C21 C20 C19 123.6(13) . .
C21 C20 H20 118.2 . .
C19 C20 H20 118.2 . .
C16 C21 C20 115.7(13) . .
C16 C21 H21 122.1 . .
C20 C21 H21 122.1 . .
C22 N5 C24 104.9(8) . .
C22 N5 Zn2 122.0(7) . .
C24 N5 Zn2 132.7(7) . .
C22 N6 C23 106.5(8) . .
N6 C22 N5 113.1(9) . .
N6 C23 C24 107.7(9) . .
N6 C23 C28 131.3(11) . 5_566
C24 C23 C28 121.0(11) . 5_566
C23 C24 N5 107.7(9) . .
C23 C24 C25 122.3(11) . .
N5 C24 C25 129.9(11) . .
C26 C25 C24 115.9(13) . .
C26 C25 H25 122.1 . .
C24 C25 H25 122.1 . .
C25 C26 C27 120.4(14) . 7_575
C25 C26 H26 119.8 . .
C27 C26 H26 119.8 7_575 .
C28 C27 C26 123.2(14) 3_556 7_576
C28 C27 H27 118.4 3_556 .
C26 C27 H27 118.4 7_576 .
C27 C28 C23 117.0(12) 3_546 5_566
C27 C28 H28 121.5 3_546 .
C23 C28 H28 121.5 5_566 .
C1A N7 C1A 76(2) . 2_565
C1A N7 C1B 116.2(17) . 2_565
C1A N7 C1B 146.9(18) 2_565 2_565
C1A N7 C1B 146.9(18) . .
C1A N7 C1B 116.2(17) 2_565 .
C1B N7 C1B 71(2) 2_565 .
C2A C1A N7 97(2) . .
C2A C1A C1A 128(3) . 2_565
N7 C1A C1A 52.0(10) . 2_565
C1A C2A C3A 93(2) . 8_656
C1A C2A H2A1 113.1 . .
C3A C2A H2A1 113.1 8_656 .
C1A C2A H2A2 113.1 . .
C3A C2A H2A2 113.1 8_656 .
H2A1 C2A H2A2 110.5 . .
C4A C3A C2A 104(2) 8_655 8_655
C4A C3A H3A1 111.0 8_655 .
C2A C3A H3A1 111.0 8_655 .
C4A C3A H3A2 111.0 8_655 .
C2A C3A H3A2 111.0 8_655 .
H3A1 C3A H3A2 109.0 . .
C3A C4A H4A1 109.5 8_656 .
C3A C4A H4A2 109.5 8_656 .
H4A1 C4A H4A2 109.5 . .
C3A C4A H4A3 109.5 8_656 .
H4A1 C4A H4A3 109.5 . .
H4A2 C4A H4A3 109.5 . .
C2B C1B N7 115(3) 2_565 .
C2B C1B C1B 163(4) 2_565 2_565
N7 C1B C1B 54.3(12) . 2_565
C1B C2B C3B 126(3) 2_565 2_565
C1B C2B H2B1 105.8 2_565 .
C3B C2B H2B1 105.9 2_565 .
C1B C2B H2B2 105.8 2_565 .
C3B C2B H2B2 105.8 2_565 .
H2B1 C2B H2B2 106.2 . .
C4B C3B C2B 148(4) 2_565 2_565
C4B C3B H3B1 99.7 2_565 .
C2B C3B H3B1 99.7 2_565 .
C4B C3B H3B2 99.8 2_565 .
C2B C3B H3B2 99.7 2_565 .
H3B1 C3B H3B2 104.1 . .
C1E N8 C1D 114.2(13) 3_556 .
C1E N8 C1C 104.3(13) 3_556 3_556
C1D N8 C1C 111.1(11) . 3_556
C1E N8 C1F 108.4(13) 3_556 3_556
C1D N8 C1F 113.8(12) . 3_556
C1C N8 C1F 104.1(12) 3_556 3_556
C2C C1C N8 118.0(16) 7_566 3_546
C2C C1C H1C1 107.8 7_566 .
N8 C1C H1C1 107.8 3_546 .
C2C C1C H1C2 107.8 7_566 .
N8 C1C H1C2 107.8 3_546 .
H1C1 C1C H1C2 107.1 . .
C1C C2C C3C2 132(3) 7_565 7_565
C1C C2C C3C1 99(2) 7_565 7_565
C3C2 C2C C3C1 32.6(19) 7_565 7_565
C1C C2C H2C1 111.9 7_565 .
C3C2 C2C H2C1 98.5 7_565 .
C3C1 C2C H2C1 111.9 7_565 .
C1C C2C H2C2 111.9 7_565 .
C3C2 C2C H2C2 90.6 7_565 .
C3C1 C2C H2C2 111.9 7_565 .
H2C1 C2C H2C2 109.6 . .
C4C1 C3C1 C2C 105(4) . 7_566
C4C1 C3C1 H3C1 110.7 . .
C2C C3C1 H3C1 110.7 7_566 .
C4C1 C3C1 H3C2 110.7 . .
C2C C3C1 H3C2 110.7 7_566 .
H3C1 C3C1 H3C2 108.8 . .
C4C2 C3C2 C2C 110(4) . 7_566
C4C2 C3C2 H3C3 109.8 . .
C2C C3C2 H3C3 109.8 7_566 .
C4C2 C3C2 H3C4 109.8 . .
C2C C3C2 H3C4 109.8 7_566 .
H3C3 C3C2 H3C4 108.2 . .
C3C2 C4C2 H4C4 109.5 . .
C3C2 C4C2 H4C5 109.5 . .
H4C4 C4C2 H4C5 109.5 . .
C3C2 C4C2 H4C6 109.5 . .
H4C4 C4C2 H4C6 109.5 . .
H4C5 C4C2 H4C6 109.5 . .
N8 C1D C2D 115.8(11) . 5_566
N8 C1D H1D1 108.3 . .
C2D C1D H1D1 108.3 5_566 .
N8 C1D H1D2 108.3 . .
C2D C1D H1D2 108.3 5_566 .
H1D1 C1D H1D2 107.4 . .
C1D C2D C3D 114.0(17) 5_566 5_566
C1D C2D H2D1 108.8 5_566 .
C3D C2D H2D1 108.8 5_566 .
C1D C2D H2D2 108.8 5_566 .
C3D C2D H2D2 108.8 5_566 .
H2D1 C2D H2D2 107.6 . .
C4D C3D C2D 114.8(19) . 5_566
C4D C3D H3D1 108.6 . .
C2D C3D H3D1 108.6 5_566 .
C4D C3D H3D2 108.6 . .
C2D C3D H3D2 108.6 5_566 .
H3D1 C3D H3D2 107.5 . .
C3D C4D H4D1 109.5 . .
C3D C4D H4D2 109.5 . .
H4D1 C4D H4D2 109.5 . .
C3D C4D H4D3 109.5 . .
H4D1 C4D H4D3 109.5 . .
H4D2 C4D H4D3 109.5 . .
C2E C1E N8 117.9(18) 3_546 3_546
C2E C1E H1E1 107.8 3_546 .
N8 C1E H1E1 107.8 3_546 .
C2E C1E H1E2 107.8 3_546 .
N8 C1E H1E2 107.8 3_546 .
H1E1 C1E H1E2 107.2 . .
C1E C2E C3E 110(2) 3_556 3_556
C1E C2E H2E1 109.7 3_556 .
C3E C2E H2E1 109.7 3_556 .
C1E C2E H2E2 109.7 3_556 .
C3E C2E H2E2 109.7 3_556 .
H2E1 C2E H2E2 108.2 . .
C4E C3E C2E 110(2) . 3_546
C4E C3E H3E1 109.6 . .
C2E C3E H3E1 109.6 3_546 .
C4E C3E H3E2 109.6 . .
C2E C3E H3E2 109.6 3_546 .
H3E1 C3E H3E2 108.2 . .
C3E C4E H4E1 109.5 . .
C3E C4E H4E2 109.5 . .
H4E1 C4E H4E2 109.5 . .
C3E C4E H4E3 109.5 . .
H4E1 C4E H4E3 109.5 . .
H4E2 C4E H4E3 109.5 . .
C2F C1F N8 128(2) 3_546 3_546
C2F C1F H1F1 105.3 3_546 .
N8 C1F H1F1 105.3 3_546 .
C2F C1F H1F2 105.3 3_546 .
N8 C1F H1F2 105.3 3_546 .
H1F1 C1F H1F2 106.0 . .
C1F C2F C3F 118(3) 3_556 .
C1F C2F H2F1 107.7 3_556 .
C3F C2F H2F1 107.7 . .
C1F C2F H2F2 107.7 3_556 .
C3F C2F H2F2 107.7 . .
H2F1 C2F H2F2 107.1 . .
C2F C3F C4F 104(3) . .
C2F C3F H3F1 111.0 . .
C4F C3F H3F1 111.0 . .
C2F C3F H3F2 111.0 . .
C4F C3F H3F2 111.0 . .
H3F1 C3F H3F2 109.0 . .
C3F C4F H4F1 109.5 . .
C3F C4F H4F2 109.5 . .
H4F1 C4F H4F2 109.5 . .
C3F C4F H4F3 109.5 . .
H4F1 C4F H4F3 109.5 . .
H4F2 C4F H4F3 109.5 . .
C1G N9 C1G 104.8(15) 2 .
C1G N9 C1H 108.8(9) 2 7_566
C1G N9 C1H 111.9(10) . 7_566
C1G N9 C1H 111.9(10) 2 8_656
C1G N9 C1H 108.8(9) . 8_656
C1H N9 C1H 110.4(15) 7_566 8_656
C2G C1G N9 117.0(12) . .
C2G C1G H1G1 108.0 . .
N9 C1G H1G1 108.0 . .
C2G C1G H1G2 108.0 . .
N9 C1G H1G2 108.0 . .
H1G1 C1G H1G2 107.3 . .
C1G C2G C3G 119.4(17) . .
C1G C2G H2G1 107.5 . .
C3G C2G H2G1 107.5 . .
C1G C2G H2G2 107.5 . .
C3G C2G H2G2 107.5 . .
H2G1 C2G H2G2 107.0 . .
C4G C3G C2G 110(2) 7_566 .
C4G C3G H3G1 109.7 7_566 .
C2G C3G H3G1 109.7 . .
C4G C3G H3G2 109.7 7_566 .
C2G C3G H3G2 109.7 . .
H3G1 C3G H3G2 108.2 . .
C3G C4G H4G1 109.5 7_565 .
C3G C4G H4G2 109.5 7_565 .
H4G1 C4G H4G2 109.5 . .
C3G C4G H4G3 109.5 7_565 .
H4G1 C4G H4G3 109.5 . .
H4G2 C4G H4G3 109.5 . .
C2H C1H N9 116.7(12) 8_655 7_565
C2H C1H H1H1 108.1 8_655 .
N9 C1H H1H1 108.1 7_565 .
C2H C1H H1H2 108.1 8_655 .
N9 C1H H1H2 108.1 7_565 .
H1H1 C1H H1H2 107.3 . .
C1H C2H C3H 116.8(17) 8_656 .
C1H C2H H2H1 108.1 8_656 .
C3H C2H H2H1 108.1 . .
C1H C2H H2H2 108.1 8_656 .
C3H C2H H2H2 108.1 . .
H2H1 C2H H2H2 107.3 . .
C4H C3H C2H 116(3) 8_656 .
C4H C3H H3H1 108.4 8_656 .
C2H C3H H3H1 108.4 . .
C4H C3H H3H2 108.4 8_656 .
C2H C3H H3H2 108.4 . .
H3H1 C3H H3H2 107.4 . .
C3H C4H H4H1 109.5 8_655 .
C3H C4H H4H2 109.5 8_655 .
H4H1 C4H H4H2 109.5 . .
C3H C4H H4H3 109.5 8_655 .
H4H1 C4H H4H3 109.5 . .
H4H2 C4H H4H3 109.5 . .

loop_
_geom_bond_atom_site_label_1
_geom_bond_atom_site_label_2
_geom_bond_distance
_geom_bond_site_symmetry_2
Mo1 O39 1.668(7) .
Mo1 O25 1.955(7) .
Mo1 O12 1.967(7) .
Mo1 O1 1.974(6) .
Mo1 O21 2.036(7) .
Mo1 Mo4 2.6296(12) .
Mo2 O24 1.697(7) .
Mo2 O19 1.807(7) .
Mo2 O20 1.816(7) .
Mo2 O6 1.980(7) .
Mo2 O5 2.016(6) .
Mo2 Mo8 3.2079(13) .
Mo3 O17 1.695(7) .
Mo3 O21 1.803(7) .
Mo3 O26 1.837(6) .
Mo3 O9 1.979(7) .
Mo3 O10 1.990(7) .
Mo3 Mo9 3.1899(13) .
Mo4 O40 1.664(7) .
Mo4 O1 1.961(6) .
Mo4 O12 1.965(6) .
Mo4 O20 2.018(7) .
Mo4 O22 2.069(7) .
Mo5 O27 1.657(7) .
Mo5 O16 1.945(7) .
Mo5 O2 1.972(7) .
Mo5 O19 2.011(7) .
Mo5 O22 2.061(7) .
Mo5 Mo11 2.6263(13) .
Mo6 O33 1.672(7) .
Mo6 O25 1.949(6) .
Mo6 O8 1.977(7) .
Mo6 O15 1.991(6) .
Mo6 O26 2.017(6) .
Mo6 O13 2.508(6) .
Mo6 Mo7 2.6360(13) .
Mo7 O36 1.662(8) .
Mo7 O8 1.955(7) .
Mo7 O15 1.968(6) .
Mo7 O31 2.032(7) .
Mo7 O38 2.069(7) .
Mo7 O11 2.507(7) .
Mo8 O18 1.700(7) .
Mo8 O31 1.802(8) .
Mo8 O34 1.815(7) .
Mo8 O6 2.016(6) .
Mo8 O5 2.029(7) .
Mo9 O28 1.686(7) .
Mo9 O23 1.814(7) .
Mo9 O29 1.822(7) .
Mo9 O9 1.995(7) .
Mo9 O10 2.030(7) .
Mo10 O35 1.671(7) .
Mo10 O32 1.957(7) .
Mo10 O14 1.960(7) .
Mo10 O3 1.979(7) .
Mo10 O29 2.017(7) .
Mo10 Mo12 2.6409(14) .
Mo11 O41 1.662(7) .
Mo11 O2 1.965(7) .
Mo11 O16 1.967(7) .
Mo11 O32 1.969(7) .
Mo11 O23 2.024(7) .
Mo12 O37 1.674(7) .
Mo12 O14 1.941(7) .
Mo12 O3 1.949(6) .
Mo12 O34 2.013(7) .
Mo12 O38 2.069(7) .
Zn1 O30 1.932(7) .
Zn1 O10 1.955(7) .
Zn1 O2 1.971(7) .
Zn1 O12 1.989(7) .
Zn2 N5 1.964(8) .
Zn2 O3 1.969(6) .
Zn2 O9 1.981(7) .
Zn2 O8 1.992(7) .
Zn3 O5 1.948(7) .
Zn3 O14 1.973(7) .
Zn3 N1 1.982(8) .
Zn3 O16 1.983(7) .
Zn4 O15 1.936(7) .
Zn4 O1 1.959(6) .
Zn4 O6 1.962(7) .
Zn4 N3 1.977(9) .
P1 O4 1.539(7) .
P1 O13 1.552(6) .
P1 O7 1.556(6) .
P1 O11 1.563(7) .
O30 C1 1.259(13) .
O42 C1 1.251(13) .
C1 C2 1.527(14) .
C2 C3 1.364(16) .
C2 C7 1.370(14) .
C3 C4 1.374(16) .
C3 H3 0.9300 .
C4 C5 1.393(14) .
C4 H4 0.9300 .
C5 C6 1.386(14) .
C5 C5 1.488(18) 5_567
C6 C7 1.377(14) .
C6 H6 0.9300 .
C7 H7 0.9300 .
N1 C8 1.351(13) .
N1 C10 1.361(13) .
N2 C8 1.345(13) .
N2 C9 1.365(14) .
C9 C10 1.393(15) .
C9 C14 1.408(17) .
C10 C11 1.396(16) .
C11 C12 1.390(17) .
C11 H11 0.9300 .
C12 C13 1.412(18) .
C12 H12 0.9300 .
C13 C14 1.333(17) .
C13 H13 0.9300 .
C14 H14 0.9300 .
N3 C15 1.308(13) .
N3 C17 1.410(13) .
N4 C15 1.366(15) .
N4 C16 1.394(15) .
C16 C21 1.364(17) .
C16 C17 1.378(15) .
C17 C18 1.396(15) .
C18 C19 1.334(16) .
C18 H18 0.9300 .
C19 C20 1.431(19) .
C19 H19 0.9300 .
C20 C21 1.368(19) .
C20 H20 0.9300 .
C21 H21 0.9300 .
N5 C22 1.341(12) .
N5 C24 1.405(12) .
N6 C22 1.339(13) .
N6 C23 1.375(13) .
C23 C24 1.390(14) .
C23 C28 1.402(14) 5_566
C24 C25 1.426(17) .
C25 C26 1.407(19) .
C25 H25 0.9300 .
C26 C27 1.411(19) 7_575
C26 H26 0.9300 .
C27 C28 1.372(18) 3_556
C27 C26 1.411(19) 7_576
C27 H27 0.9300 .
C28 C27 1.372(18) 3_546
C28 C23 1.402(14) 5_566
C28 H28 0.9300 .
N7 C1A 1.50(3) .
N7 C1A 1.50(3) 2_565
N7 C1B 1.52(3) 2_565
N7 C1B 1.52(3) .
C1A C2A 1.437(18) .
C1A C1A 1.85(5) 2_565
C2A C3A 1.60(3) 8_656
C2A H2A1 0.9700 .
C2A H2A2 0.9700 .
C3A C4A 1.54(3) 8_655
C3A C2A 1.60(3) 8_655
C3A H3A1 0.9700 .
C3A H3A2 0.9700 .
C4A C3A 1.54(3) 8_656
C4A H4A1 0.9600 .
C4A H4A2 0.9600 .
C4A H4A3 0.9600 .
C1B C2B 1.31(3) 2_565
C1B C1B 1.78(6) 2_565
C2B C1B 1.31(3) 2_565
C2B C3B 1.46(3) 2_565
C2B H2B1 0.9700 .
C2B H2B2 0.9700 .
C3B C4B 1.32(4) 2_565
C3B C2B 1.46(3) 2_565
C3B H3B1 0.9700 .
C3B H3B2 0.9700 .
C4B C3B 1.32(4) 2_565
N8 C1E 1.477(18) 3_556
N8 C1D 1.477(18) .
N8 C1C 1.557(19) 3_556
N8 C1F 1.57(2) 3_556
C1C C2C 1.39(2) 7_566
C1C N8 1.557(19) 3_546
C1C H1C1 0.9700 .
C1C H1C2 0.9700 .
C2C C1C 1.39(2) 7_565
C2C C3C2 1.48(4) 7_565
C2C C3C1 1.61(5) 7_565
C2C H2C1 0.9700 .
C2C H2C2 0.9700 .
C3C1 C4C1 1.52(6) .
C3C1 C2C 1.61(5) 7_566
C3C1 H3C1 0.9700 .
C3C1 H3C2 0.9700 .
C4C1 H4C1 0.9600 .
C4C1 H4C2 0.9600 .
C4C1 H4C3 0.9600 .
C3C2 C4C2 1.50(6) .
C3C2 C2C 1.48(4) 7_566
C3C2 H3C3 0.9700 .
C3C2 H3C4 0.9700 .
C4C2 H4C4 0.9600 .
C4C2 H4C5 0.9600 .
C4C2 H4C6 0.9600 .
C1D C2D 1.51(2) 5_566
C1D H1D1 0.9700 .
C1D H1D2 0.9700 .
C2D C1D 1.51(2) 5_566
C2D C3D 1.55(2) 5_566
C2D H2D1 0.9700 .
C2D H2D2 0.9700 .
C3D C4D 1.41(3) .
C3D C2D 1.55(2) 5_566
C3D H3D1 0.9700 .
C3D H3D2 0.9700 .
C4D H4D1 0.9600 .
C4D H4D2 0.9600 .
C4D H4D3 0.9600 .
C1E C2E 1.38(3) 3_546
C1E N8 1.477(18) 3_546
C1E H1E1 0.9700 .
C1E H1E2 0.9700 .
C2E C1E 1.38(3) 3_556
C2E C3E 1.58(3) 3_556
C2E H2E1 0.9700 .
C2E H2E2 0.9700 .
C3E C4E 1.51(3) .
C3E C2E 1.58(3) 3_546
C3E H3E1 0.9700 .
C3E H3E2 0.9700 .
C4E H4E1 0.9600 .
C4E H4E2 0.9600 .
C4E H4E3 0.9600 .
C1F C2F 1.32(2) 3_546
C1F N8 1.57(2) 3_546
C1F H1F1 0.9700 .
C1F H1F2 0.9700 .
C2F C1F 1.32(2) 3_556
C2F C3F 1.48(3) .
C2F H2F1 0.9700 .
C2F H2F2 0.9700 .
C3F C4F 1.50(3) .
C3F H3F1 0.9700 .
C3F H3F2 0.9700 .
C4F H4F1 0.9600 .
C4F H4F2 0.9600 .
C4F H4F3 0.9600 .
N9 C1G 1.509(16) 2
N9 C1G 1.509(16) .
N9 C1H 1.535(16) 7_566
N9 C1H 1.535(16) 8_656
C1G C2G 1.48(2) .
C1G H1G1 0.9700 .
C1G H1G2 0.9700 .
C2G C3G 1.55(2) .
C2G H2G1 0.9700 .
C2G H2G2 0.9700 .
C3G C4G 1.42(3) 7_566
C3G H3G1 0.9700 .
C3G H3G2 0.9700 .
C4G C3G 1.42(3) 7_565
C4G H4G1 0.9600 .
C4G H4G2 0.9600 .
C4G H4G3 0.9600 .
C1H C2H 1.50(2) 8_655
C1H N9 1.535(16) 7_565
C1H H1H1 0.9700 .
C1H H1H2 0.9700 .
C2H C1H 1.50(2) 8_656
C2H C3H 1.574(16) .
C2H H2H1 0.9700 .
C2H H2H2 0.9700 .
C3H C4H 1.27(3) 8_656
C3H H3H1 0.9700 .
C3H H3H2 0.9700 .
C4H C3H 1.27(3) 8_655
C4H H4H1 0.9600 .
C4H H4H2 0.9600 .
C4H H4H3 0.9600 .
